data_4309290
loop_
_publ_author_name
'Hidenori Tannai'
'Kiyoshi Tsuge'
'Yoichi Sasaki'

_publ_section_title
;
Switching of the Electronic Communication between Two {Ru(trpy)(bpy)} (trpy
= 2,2':6',2''-Terpyridine and bpy = 2,2'-Bipyridine) Centers by
Protonation on the Bridging Dimercaptothiadiazolato Ligand
;
_journal_name_full 'Inorganic Chemistry'
_journal_page_first 5206
_journal_page_last 5208
_journal_paper_doi 10.1021/ic050672w
_journal_volume 44
_journal_year 2005
_chemical_formula_sum 'C64 H62 F12 N12 O4 Ru2 S3 Sb2'
_chemical_formula_weight 1833.07
_space_group_IT_number 2
_symmetry_cell_setting triclinic
_symmetry_Int_Tables_number 2
_symmetry_space_group_name_Hall '-P 1'
_symmetry_space_group_name_H-M 'P -1'
_cell_angle_alpha 80.1361(100)
_cell_angle_beta 78.3889(96)
_cell_angle_gamma 77.3611(99)
_cell_formula_units_Z 1
_cell_length_a 10.4233(25)
_cell_length_b 11.6807(29)
_cell_length_c 15.3942(39)
_cell_measurement_reflns_used 5868
_cell_measurement_temperature 153.1500
_cell_measurement_theta_max 27.4835
_cell_measurement_theta_min 3.1099
_cell_volume 1775.5(8)
_computing_cell_refinement CRYSTALCLEAR
_computing_data_collection CRYSTALCLEAR
_computing_data_reduction 'teXsan Ver. 1.11'
_computing_publication_material 'teXsan Ver. 1.11'
_computing_structure_refinement 'teXsan Ver. 1.10'
_computing_structure_solution DirectMethod
_diffrn_detector_area_resol_mean 14.6199
_diffrn_measured_fraction_theta_full 88.6000
_diffrn_measured_fraction_theta_max 27.4835
_diffrn_measurement_device_type 'Rigaku/MSC Mercury CCD'
_diffrn_measurement_method \w
_diffrn_radiation_type 'Mo K\a'
_diffrn_radiation_wavelength 0.7107
_diffrn_reflns_av_R_equivalents 0.0180
_diffrn_reflns_limit_h_max 9
_diffrn_reflns_limit_h_min -13
_diffrn_reflns_limit_k_max 15
_diffrn_reflns_limit_k_min -14
_diffrn_reflns_limit_l_max 19
_diffrn_reflns_limit_l_min -13
_diffrn_reflns_number 10610
_diffrn_reflns_theta_full 27.4835
_diffrn_reflns_theta_max 27.4835
_exptl_absorpt_coefficient_mu 1.344
_exptl_absorpt_correction_T_max 1.0000
_exptl_absorpt_correction_T_min 0.7558
_exptl_absorpt_correction_type multi-scan
_exptl_crystal_colour 'Dark Purple'
_exptl_crystal_density_diffrn 1.714
_exptl_crystal_density_method 'not measured'
_exptl_crystal_description needle
_exptl_crystal_size_max 0.75
_exptl_crystal_size_mid 0.08
_exptl_crystal_size_min 0.05
_refine_diff_density_max 1.45
_refine_diff_density_min -0.67
_refine_ls_extinction_method none
_refine_ls_goodness_of_fit_ref 1.775
_refine_ls_hydrogen_treatment noref
_refine_ls_number_parameters 460
_refine_ls_number_reflns 5284
_refine_ls_R_factor_gt 0.0759
_refine_ls_shift/su_max 0.0002
_refine_ls_structure_factor_coef Fsqd
_refine_ls_weighting_details 'w = 1/[\s^2^(Fo^2^) + (0.08000(Max(Fo^2^,0) + 2Fc^2^)/3)^2^]'
_refine_ls_weighting_scheme calc
_refine_ls_wR_factor_ref 0.1968
_reflns_number_gt 5284
_reflns_number_total 7187
_reflns_threshold_expression F^2^>2.0\s(F^2^)
_cod_data_source_file ic050672wsi20050501_071953.cif
_cod_data_source_block '_Ru2DMcT'
_cod_depositor_comments
;
The following automatic conversions were performed:
'_exptl_absorpt_correction_type' value 'Multi-scan' changed to
'multi-scan' according to
'/home/saulius/struct/CIF-dictionaries/cif_core.dic' dictionary named
'cif_core.dic' version 2.4.1 from 2010-06-29.

Automatic conversion script
Id: cif_fix_enum 1527 2010-12-29 10:47:43Z saulius 
;
_cod_original_sg_symbol_H-M 'P -1 '
_cod_original_formula_sum 'C64 H62 F12 N12 O4 Ru2 S3 Sb2 '
_cod_database_code 4309290

loop_
_symmetry_equiv_pos_as_xyz
x,y,z
-x,-y,-z

loop_
_atom_site_label
_atom_site_type_symbol
_atom_site_fract_x
_atom_site_fract_y
_atom_site_fract_z
_atom_site_U_iso_or_equiv
_atom_site_adp_type
_atom_site_occupancy
_atom_site_calc_flag
_atom_site_refinement_flags
_atom_site_disorder_assembly
_atom_site_disorder_group
Sb(1) Sb 0.18859(7) 0.44214(6) -0.28598(4) 0.0706(2) Uani 1.00 d . . .
Ru(1) Ru 0.30395(6) 0.09132(6) 0.27977(4) 0.0475(2) Uani 1.00 d . . .
S(1) S 0.3542(2) -0.0789(2) 0.3864(2) 0.0654(7) Uani 1.00 d . . .
S(2) S 0.5783(4) -0.0350(4) 0.4579(3) 0.044(1) Uani 0.50 d P . .
F(1) F 0.278(1) 0.4972(8) -0.3943(6) 0.165(4) Uani 1.00 d . . .
F(2) F 0.045(1) 0.4445(9) -0.3285(9) 0.192(5) Uani 1.00 d . . .
F(3) F 0.256(1) 0.2872(7) -0.3094(8) 0.172(4) Uani 1.00 d . . .
F(4) F 0.1300(7) 0.5972(7) -0.2650(7) 0.139(3) Uani 1.00 d . . .
F(5) F 0.3392(8) 0.442(1) -0.2409(9) 0.192(6) Uani 1.00 d . . .
F(6) F 0.1113(9) 0.3840(9) -0.1746(5) 0.145(3) Uani 1.00 d . . .
O(1) O 0.613(1) 0.2884(8) -0.1501(6) 0.153(4) Uani 1.00 d . . .
O(2) O 0.004(1) -0.139(2) -0.017(1) 0.242(9) Uani 1.00 d . . .
N(1) N 0.400(1) 0.046(2) 0.585(1) 0.054(4) Uani 0.50 d P . .
N(2) N 0.337(1) 0.007(1) 0.5294(8) 0.051(4) Uani 0.50 d P . .
N(3) N 0.1519(7) 0.0108(9) 0.2656(5) 0.073(3) Uani 1.00 d . . .
N(4) N 0.1601(8) 0.1597(8) 0.3685(4) 0.070(2) Uani 1.00 d . . .
N(5) N 0.4019(7) 0.1966(6) 0.3294(5) 0.059(2) Uani 1.00 d . . .
N(6) N 0.2698(6) 0.2200(6) 0.1718(4) 0.051(2) Uani 1.00 d . . .
N(7) N 0.4619(6) 0.0344(6) 0.1787(4) 0.046(2) Uani 1.00 d . . .
C(1) C 0.442(1) -0.0350(8) 0.4541(6) 0.084(3) Uani 1.00 d . . .
C(2) C 0.157(1) -0.073(1) 0.2125(8) 0.090(4) Uani 1.00 d . . .
C(3) C 0.053(2) -0.129(1) 0.216(1) 0.133(7) Uani 1.00 d . . .
C(4) C -0.064(2) -0.097(3) 0.276(2) 0.21(1) Uani 1.00 d . . .
C(5) C -0.069(1) -0.020(2) 0.3294(10) 0.129(6) Uani 1.00 d . . .
C(6) C 0.0366(9) 0.039(1) 0.3236(8) 0.092(4) Uani 1.00 d . . .
C(7) C 0.0404(9) 0.123(1) 0.3811(7) 0.107(4) Uani 1.00 d . . .
C(8) C -0.061(2) 0.170(2) 0.4464(10) 0.156(7) Uani 1.00 d . . .
C(9) C -0.049(2) 0.240(2) 0.494(1) 0.165(8) Uani 1.00 d . . .
C(10) C 0.080(2) 0.286(1) 0.4834(7) 0.139(6) Uani 1.00 d . . .
C(11) C 0.183(1) 0.234(1) 0.4165(7) 0.095(4) Uani 1.00 d . . .
C(12) C 0.316(1) 0.2575(9) 0.3960(6) 0.086(4) Uani 1.00 d . . .
C(13) C 0.368(2) 0.325(1) 0.4384(8) 0.122(6) Uani 1.00 d . . .
C(14) C 0.494(3) 0.337(1) 0.418(1) 0.139(7) Uani 1.00 d . . .
C(15) C 0.581(1) 0.277(1) 0.3515(10) 0.097(4) Uani 1.00 d . . .
C(16) C 0.5289(10) 0.2067(8) 0.3078(6) 0.069(3) Uani 1.00 d . . .
C(17) C 0.1635(8) 0.3091(9) 0.1710(6) 0.071(3) Uani 1.00 d . . .
C(18) C 0.142(1) 0.390(1) 0.0974(7) 0.090(3) Uani 1.00 d . . .
C(19) C 0.236(1) 0.380(1) 0.0191(6) 0.090(3) Uani 1.00 d . . .
C(20) C 0.3459(8) 0.2898(8) 0.0182(5) 0.064(3) Uani 1.00 d . . .
C(21) C 0.3612(7) 0.2103(7) 0.0954(5) 0.048(2) Uani 1.00 d . . .
C(22) C 0.4733(6) 0.1103(6) 0.1021(5) 0.042(2) Uani 1.00 d . . .
C(23) C 0.5821(7) 0.0942(7) 0.0340(5) 0.050(2) Uani 1.00 d . . .
C(24) C 0.6814(7) -0.0049(8) 0.0464(6) 0.059(2) Uani 1.00 d . . .
C(25) C 0.6687(8) -0.0826(8) 0.1223(6) 0.059(2) Uani 1.00 d . . .
C(26) C 0.5608(8) -0.0617(7) 0.1865(6) 0.056(2) Uani 1.00 d . . .
C(27) C 0.678(2) 0.375(1) -0.294(1) 0.130(5) Uani 1.00 d . . .
C(28) C 0.624(1) 0.376(1) -0.2009(8) 0.095(4) Uani 1.00 d . . .
C(29) C 0.582(2) 0.494(1) -0.168(1) 0.166(8) Uani 1.00 d . . .
C(30) C 0.166(2) -0.302(2) 0.016(1) 0.160(7) Uani 1.00 d . . .
C(31) C 0.110(2) -0.217(2) -0.048(1) 0.145(8) Uani 1.00 d . . .
C(32) C 0.180(3) -0.209(3) -0.134(1) 0.25(1) Uani 1.00 d . . .
H(1) H 0.2367 -0.0934 0.1712 0.1086 Uiso 1.00 calc . . .
H(2) H 0.0599 -0.1877 0.1782 0.1597 Uiso 1.00 calc . . .
H(3) H -0.1399 -0.1315 0.2791 0.2576 Uiso 1.00 calc . . .
H(4) H -0.1465 -0.0024 0.3732 0.1551 Uiso 1.00 calc . . .
H(5) H -0.1444 0.1459 0.4548 0.1871 Uiso 1.00 calc . . .
H(6) H -0.1217 0.2658 0.5392 0.1974 Uiso 1.00 calc . . .
H(7) H 0.0911 0.3432 0.5170 0.1672 Uiso 1.00 calc . . .
H(8) H 0.3119 0.3653 0.4849 0.1459 Uiso 1.00 calc . . .
H(9) H 0.5253 0.3869 0.4480 0.1672 Uiso 1.00 calc . . .
H(10) H 0.6718 0.2839 0.3367 0.1164 Uiso 1.00 calc . . .
H(11) H 0.5856 0.1656 0.2620 0.0823 Uiso 1.00 calc . . .
H(12) H 0.0998 0.3163 0.2244 0.0856 Uiso 1.00 calc . . .
H(13) H 0.0657 0.4516 0.0996 0.1081 Uiso 1.00 calc . . .
H(14) H 0.2239 0.4354 -0.0331 0.1078 Uiso 1.00 calc . . .
H(15) H 0.4107 0.2819 -0.0346 0.0767 Uiso 1.00 calc . . .
H(16) H 0.5885 0.1490 -0.0193 0.0598 Uiso 1.00 calc . . .
H(17) H 0.7583 -0.0182 0.0016 0.0702 Uiso 1.00 calc . . .
H(18) H 0.7356 -0.1514 0.1303 0.0706 Uiso 1.00 calc . . .
H(19) H 0.5538 -0.1168 0.2396 0.0667 Uiso 1.00 calc . . .
H(20) H 0.7677 0.3323 -0.3008 0.1560 Uiso 1.00 calc . . .
H(21) H 0.6264 0.3385 -0.3213 0.1560 Uiso 1.00 calc . . .
H(22) H 0.6773 0.4542 -0.3226 0.1560 Uiso 1.00 calc . . .
H(23) H 0.6333 0.4965 -0.1238 0.1990 Uiso 1.00 calc . . .
H(24) H 0.5968 0.5544 -0.2163 0.1990 Uiso 1.00 calc . . .
H(25) H 0.4902 0.5054 -0.1422 0.1990 Uiso 1.00 calc . . .
H(26) H 0.1010 -0.3476 0.0470 0.1916 Uiso 1.00 calc . . .
H(27) H 0.2401 -0.3531 -0.0133 0.1916 Uiso 1.00 calc . . .
H(28) H 0.1939 -0.2650 0.0567 0.1916 Uiso 1.00 calc . . .
H(29) H 0.1929 -0.2822 -0.1566 0.3016 Uiso 1.00 calc . . .
H(30) H 0.1315 -0.1483 -0.1713 0.3016 Uiso 1.00 calc . . .
H(31) H 0.2647 -0.1902 -0.1348 0.3016 Uiso 1.00 calc . . .

loop_
_atom_site_aniso_label
_atom_site_aniso_U_11
_atom_site_aniso_U_22
_atom_site_aniso_U_33
_atom_site_aniso_U_12
_atom_site_aniso_U_13
_atom_site_aniso_U_23
Sb(1) 0.0921(5) 0.0612(4) 0.0587(4) -0.0220(3) 0.0005(3) -0.0146(3)
Ru(1) 0.0391(4) 0.0643(4) 0.0377(3) -0.0169(3) -0.0088(2) 0.0086(3)
S(1) 0.058(1) 0.077(2) 0.062(1) -0.033(1) -0.0223(10) 0.028(1)
S(2) 0.029(2) 0.055(2) 0.040(2) -0.011(2) 0.001(2) 0.013(2)
F(1) 0.24(1) 0.107(6) 0.130(7) -0.071(7) 0.072(7) -0.038(5)
F(2) 0.20(1) 0.140(9) 0.28(1) -0.074(8) -0.15(1) 0.038(9)
F(3) 0.23(1) 0.064(5) 0.20(1) -0.001(6) -0.001(8) -0.030(6)
F(4) 0.110(5) 0.095(5) 0.209(9) -0.038(4) 0.055(5) -0.088(6)
F(5) 0.084(5) 0.25(1) 0.26(1) -0.022(7) -0.052(7) -0.05(1)
F(6) 0.165(8) 0.160(8) 0.082(5) -0.023(6) 0.015(5) 0.006(5)
O(1) 0.21(1) 0.067(5) 0.110(7) 0.013(6) 0.060(7) 0.038(5)
O(2) 0.119(9) 0.38(3) 0.18(2) 0.00(1) -0.013(10) 0.01(2)
N(1) 0.034(7) 0.08(1) 0.029(8) -0.010(6) 0.014(6) 0.013(8)
N(2) 0.041(8) 0.077(9) 0.032(6) -0.010(6) -0.002(5) -0.005(6)
N(3) 0.042(4) 0.124(7) 0.050(4) -0.034(4) -0.010(3) 0.017(4)
N(4) 0.071(5) 0.099(6) 0.029(3) -0.007(4) -0.002(3) 0.000(4)
N(5) 0.073(5) 0.053(4) 0.057(4) -0.027(3) -0.032(4) 0.019(3)
N(6) 0.051(3) 0.063(4) 0.034(3) -0.004(3) -0.011(3) 0.005(3)
N(7) 0.039(3) 0.051(4) 0.053(4) -0.018(3) -0.012(3) 0.000(3)
C(1) 0.16(1) 0.047(5) 0.052(5) -0.014(6) -0.052(6) 0.013(4)
C(2) 0.092(8) 0.104(9) 0.095(8) -0.053(7) -0.045(6) 0.012(7)
C(3) 0.13(1) 0.16(1) 0.15(1) -0.09(1) -0.09(1) 0.03(1)
C(4) 0.15(2) 0.32(3) 0.21(2) -0.19(2) -0.11(2) 0.14(2)
C(5) 0.044(6) 0.22(2) 0.11(1) -0.064(9) -0.025(6) 0.07(1)
C(6) 0.046(5) 0.16(1) 0.063(6) -0.027(6) -0.014(5) 0.032(7)
C(7) 0.036(5) 0.20(1) 0.048(5) -0.001(6) 0.009(4) 0.045(7)
C(8) 0.086(9) 0.28(3) 0.052(8) 0.01(1) 0.025(7) 0.02(1)
C(9) 0.10(1) 0.27(3) 0.07(1) 0.02(1) 0.025(9) 0.02(1)
C(10) 0.22(2) 0.13(1) 0.033(5) 0.04(1) -0.016(8) -0.015(6)
C(11) 0.100(8) 0.107(9) 0.042(5) 0.006(7) 0.010(5) 0.028(6)
C(12) 0.17(1) 0.060(6) 0.028(4) -0.025(7) -0.032(6) 0.012(4)
C(13) 0.23(2) 0.099(10) 0.060(7) -0.08(1) -0.046(9) 0.018(6)
C(14) 0.29(2) 0.084(9) 0.10(1) -0.11(1) -0.11(1) 0.033(8)
C(15) 0.13(1) 0.070(7) 0.110(10) -0.060(7) -0.063(8) 0.041(7)
C(16) 0.082(6) 0.053(5) 0.080(6) -0.029(4) -0.041(5) 0.019(4)
C(17) 0.057(5) 0.089(7) 0.049(5) 0.015(5) -0.002(4) -0.003(4)
C(18) 0.075(6) 0.111(9) 0.054(5) 0.035(6) -0.012(5) 0.007(5)
C(19) 0.096(7) 0.103(8) 0.039(5) 0.024(6) -0.008(5) 0.015(5)
C(20) 0.071(5) 0.068(6) 0.039(4) 0.007(4) -0.006(4) -0.001(4)
C(21) 0.045(4) 0.059(5) 0.036(4) -0.006(3) -0.007(3) 0.004(3)
C(22) 0.033(3) 0.051(4) 0.045(4) -0.014(3) -0.007(3) -0.004(3)
C(23) 0.043(4) 0.058(5) 0.045(4) -0.010(3) -0.001(3) -0.005(3)
C(24) 0.042(4) 0.066(5) 0.065(5) -0.010(4) -0.002(4) -0.011(4)
C(25) 0.043(4) 0.054(5) 0.076(6) -0.001(3) -0.013(4) -0.006(4)
C(26) 0.053(4) 0.044(4) 0.066(5) -0.009(3) -0.011(4) 0.003(4)
C(27) 0.14(1) 0.094(10) 0.11(1) -0.013(8) 0.025(9) 0.030(8)
C(28) 0.120(9) 0.074(7) 0.078(7) -0.028(7) -0.006(7) 0.023(6)
C(29) 0.31(3) 0.075(9) 0.13(1) -0.02(1) -0.11(2) 0.002(9)
C(30) 0.20(2) 0.09(1) 0.14(1) 0.00(1) 0.05(1) 0.00(1)
C(31) 0.18(2) 0.18(2) 0.12(1) -0.13(2) 0.02(1) -0.04(1)
C(32) 0.29(3) 0.42(4) 0.13(2) -0.27(3) 0.09(2) -0.15(2)

loop_
_atom_type_symbol
_atom_type_description
_atom_type_scat_dispersion_real
_atom_type_scat_dispersion_imag
_atom_type_scat_source
C C 0.003 0.002
;International Tables for Crystallography
(1992, Vol. C, Tables 4.2.6.8 and 6.1.1.1)
;
H H 0.000 0.000
;International Tables for Crystallography
(1992, Vol. C, Table 6.1.1.2)
;
N N 0.006 0.003
;International Tables for Crystallography
(1992, Vol. C, Tables 4.2.6.8 and 6.1.1.1)
;
O O 0.011 0.006
;International Tables for Crystallography
(1992, Vol. C, Tables 4.2.6.8 and 6.1.1.1)
;
Ru Ru -1.259 0.836
;International Tables for Crystallography
(1992, Vol. C, Tables 4.2.6.8 and 6.1.1.1)
;
Sb Sb -0.587 1.546
;International Tables for Crystallography
(1992, Vol. C, Tables 4.2.6.8 and 6.1.1.1)
;
F F 0.017 0.010
;International Tables for Crystallography
(1992, Vol. C, Tables 4.2.6.8 and 6.1.1.1)
;
S S 0.125 0.123
;International Tables for Crystallography
(1992, Vol. C, Tables 4.2.6.8 and 6.1.1.1)
;

loop_
_geom_angle_atom_site_label_1
_geom_angle_atom_site_label_2
_geom_angle_atom_site_label_3
_geom_angle
_geom_angle_site_symmetry_1
_geom_angle_site_symmetry_2
_geom_angle_site_symmetry_3
_geom_angle_publ_flag
F(1) Sb(1) F(2) 93.5(6) . . . yes
F(1) Sb(1) F(3) 90.0(4) . . . yes
F(1) Sb(1) F(4) 87.9(4) . . . yes
F(1) Sb(1) F(5) 86.3(6) . . . yes
F(1) Sb(1) F(6) 175.5(5) . . . yes
F(2) Sb(1) F(3) 91.0(5) . . . yes
F(2) Sb(1) F(4) 91.1(5) . . . yes
F(2) Sb(1) F(5) 179.1(5) . . . yes
F(2) Sb(1) F(6) 90.8(5) . . . yes
F(3) Sb(1) F(4) 177.1(4) . . . yes
F(3) Sb(1) F(5) 89.9(5) . . . yes
F(3) Sb(1) F(6) 88.9(5) . . . yes
F(4) Sb(1) F(5) 88.0(5) . . . yes
F(4) Sb(1) F(6) 93.1(4) . . . yes
F(5) Sb(1) F(6) 89.3(5) . . . yes
S(1) Ru(1) N(3) 83.9(2) . . . yes
S(1) Ru(1) N(4) 89.8(2) . . . yes
S(1) Ru(1) N(5) 95.3(2) . . . yes
S(1) Ru(1) N(6) 170.6(2) . . . yes
S(1) Ru(1) N(7) 95.0(2) . . . yes
N(3) Ru(1) N(4) 79.5(4) . . . yes
N(3) Ru(1) N(5) 159.3(3) . . . yes
N(3) Ru(1) N(6) 92.4(3) . . . yes
N(3) Ru(1) N(7) 104.0(3) . . . yes
N(4) Ru(1) N(5) 79.9(3) . . . yes
N(4) Ru(1) N(6) 98.1(3) . . . yes
N(4) Ru(1) N(7) 174.4(3) . . . yes
N(5) Ru(1) N(6) 91.3(3) . . . yes
N(5) Ru(1) N(7) 96.7(3) . . . yes
N(6) Ru(1) N(7) 77.5(2) . . . yes
Ru(1) S(1) C(1) 104.5(3) . . . yes
S(2) S(2) N(1) 143(1) 2_656 . 2_656 yes
S(2) S(2) N(2) 106.9(9) 2_656 . 2_656 yes
S(2) S(2) C(1) 55.1(5) 2_656 . . yes
S(2) S(2) C(1) 45.4(5) 2_656 . 2_656 yes
N(1) S(2) N(2) 100(1) 2_656 . 2_656 yes
N(1) S(2) C(1) 92(1) 2_656 . . yes
N(1) S(2) C(1) 157(1) 2_656 . 2_656 yes
N(2) S(2) C(1) 159.8(9) 2_656 . . yes
N(2) S(2) C(1) 62.2(8) 2_656 . 2_656 yes
C(1) S(2) C(1) 100.4(5) . . 2_656 yes
S(2) N(1) N(2) 49(1) 2_656 . . yes
S(2) N(1) C(1) 62(1) 2_656 . 2_656 yes
N(2) N(1) C(1) 110(1) . . 2_656 yes
S(2) N(2) N(1) 29.2(6) 2_656 . . yes
S(2) N(2) C(1) 78.5(9) 2_656 . . yes
N(1) N(2) C(1) 106(1) . . . yes
Ru(1) N(3) C(2) 128.6(7) . . . yes
Ru(1) N(3) C(6) 114.0(8) . . . yes
C(2) N(3) C(6) 117.1(10) . . . yes
Ru(1) N(4) C(7) 117.7(9) . . . yes
Ru(1) N(4) C(11) 119.3(7) . . . yes
C(7) N(4) C(11) 122(1) . . . yes
Ru(1) N(5) C(12) 111.1(7) . . . yes
Ru(1) N(5) C(16) 128.3(7) . . . yes
C(12) N(5) C(16) 120.6(9) . . . yes
Ru(1) N(6) C(17) 125.1(5) . . . yes
Ru(1) N(6) C(21) 116.6(5) . . . yes
C(17) N(6) C(21) 118.2(7) . . . yes
Ru(1) N(7) C(22) 115.3(5) . . . yes
Ru(1) N(7) C(26) 126.7(5) . . . yes
C(22) N(7) C(26) 117.4(6) . . . yes
S(1) C(1) S(2) 138.0(8) . . . yes
S(1) C(1) S(2) 142.3(9) . . 2_656 yes
S(1) C(1) N(1) 113.6(9) . . 2_656 yes
S(1) C(1) N(2) 103.8(9) . . . yes
S(2) C(1) S(2) 79.6(5) . . 2_656 yes
S(2) C(1) N(1) 24.9(6) . . 2_656 yes
S(2) C(1) N(2) 118.2(8) . . . yes
S(2) C(1) N(1) 103.3(9) 2_656 . 2_656 yes
S(2) C(1) N(2) 39.3(6) 2_656 . . yes
N(1) C(1) N(2) 142(1) 2_656 . . yes
N(3) C(2) C(3) 123(1) . . . yes
N(3) C(2) H(1) 118.3 . . . no
C(3) C(2) H(1) 118.3 . . . no
C(2) C(3) C(4) 117(1) . . . yes
C(2) C(3) H(2) 121.2 . . . no
C(4) C(3) H(2) 121.2 . . . no
C(3) C(4) C(5) 119(1) . . . yes
C(3) C(4) H(3) 120.2 . . . no
C(5) C(4) H(3) 120.2 . . . no
C(4) C(5) C(6) 121(1) . . . yes
C(4) C(5) H(4) 119.0 . . . no
C(6) C(5) H(4) 119.0 . . . no
N(3) C(6) C(5) 120(1) . . . yes
N(3) C(6) C(7) 114.2(10) . . . yes
C(5) C(6) C(7) 125(1) . . . yes
N(4) C(7) C(6) 114.6(9) . . . yes
N(4) C(7) C(8) 117(1) . . . yes
C(6) C(7) C(8) 128(1) . . . yes
C(7) C(8) C(9) 124(2) . . . yes
C(7) C(8) H(5) 117.9 . . . no
C(9) C(8) H(5) 117.9 . . . no
C(8) C(9) C(10) 121(1) . . . yes
C(8) C(9) H(6) 119.3 . . . no
C(10) C(9) H(6) 119.3 . . . no
C(9) C(10) C(11) 112(1) . . . yes
C(9) C(10) H(7) 123.7 . . . no
C(11) C(10) H(7) 123.7 . . . no
N(4) C(11) C(10) 121(1) . . . yes
N(4) C(11) C(12) 114.6(10) . . . yes
C(10) C(11) C(12) 123(1) . . . yes
N(5) C(12) C(11) 115.1(9) . . . yes
N(5) C(12) C(13) 117(1) . . . yes
C(11) C(12) C(13) 126(1) . . . yes
C(12) C(13) C(14) 122(1) . . . yes
C(12) C(13) H(8) 118.6 . . . no
C(14) C(13) H(8) 118.6 . . . no
C(13) C(14) C(15) 120(1) . . . yes
C(13) C(14) H(9) 119.9 . . . no
C(15) C(14) H(9) 119.8 . . . no
C(14) C(15) C(16) 117(1) . . . yes
C(14) C(15) H(10) 121.1 . . . no
C(16) C(15) H(10) 121.1 . . . no
N(5) C(16) C(15) 120(1) . . . yes
N(5) C(16) H(11) 119.6 . . . no
C(15) C(16) H(11) 119.6 . . . no
N(6) C(17) C(18) 123.4(8) . . . yes
N(6) C(17) H(12) 118.3 . . . no
C(18) C(17) H(12) 118.3 . . . no
C(17) C(18) C(19) 118.5(9) . . . yes
C(17) C(18) H(13) 120.7 . . . no
C(19) C(18) H(13) 120.7 . . . no
C(18) C(19) C(20) 119.2(8) . . . yes
C(18) C(19) H(14) 120.4 . . . no
C(20) C(19) H(14) 120.4 . . . no
C(19) C(20) C(21) 119.3(8) . . . yes
C(19) C(20) H(15) 120.3 . . . no
C(21) C(20) H(15) 120.3 . . . no
N(6) C(21) C(20) 121.4(7) . . . yes
N(6) C(21) C(22) 114.5(6) . . . yes
C(20) C(21) C(22) 124.1(7) . . . yes
N(7) C(22) C(21) 115.3(6) . . . yes
N(7) C(22) C(23) 122.5(7) . . . yes
C(21) C(22) C(23) 122.2(7) . . . yes
C(22) C(23) C(24) 117.5(7) . . . yes
C(22) C(23) H(16) 121.2 . . . no
C(24) C(23) H(16) 121.2 . . . no
C(23) C(24) C(25) 120.1(7) . . . yes
C(23) C(24) H(17) 120.0 . . . no
C(25) C(24) H(17) 120.0 . . . no
C(24) C(25) C(26) 119.7(8) . . . yes
C(24) C(25) H(18) 120.2 . . . no
C(26) C(25) H(18) 120.2 . . . no
N(7) C(26) C(25) 122.8(8) . . . yes
N(7) C(26) H(19) 118.6 . . . no
C(25) C(26) H(19) 118.6 . . . no
C(28) C(27) H(20) 109.5 . . . no
C(28) C(27) H(21) 109.5 . . . no
C(28) C(27) H(22) 109.5 . . . no
H(20) C(27) H(21) 109.5 . . . no
H(20) C(27) H(22) 109.5 . . . no
H(21) C(27) H(22) 109.5 . . . no
O(1) C(28) C(27) 123(1) . . . yes
O(1) C(28) C(29) 119(1) . . . yes
C(27) C(28) C(29) 116(1) . . . yes
C(28) C(29) H(23) 109.5 . . . no
C(28) C(29) H(24) 109.5 . . . no
C(28) C(29) H(25) 109.5 . . . no
H(23) C(29) H(24) 109.5 . . . no
H(23) C(29) H(25) 109.5 . . . no
H(24) C(29) H(25) 109.5 . . . no
C(31) C(30) H(26) 109.5 . . . no
C(31) C(30) H(27) 109.5 . . . no
C(31) C(30) H(28) 109.5 . . . no
H(26) C(30) H(27) 109.5 . . . no
H(26) C(30) H(28) 109.5 . . . no
H(27) C(30) H(28) 109.5 . . . no
O(2) C(31) C(30) 116(1) . . . yes
O(2) C(31) C(32) 124(2) . . . yes
C(30) C(31) C(32) 117(2) . . . yes
C(31) C(32) H(29) 109.5 . . . no
C(31) C(32) H(30) 109.5 . . . no
C(31) C(32) H(31) 109.5 . . . no
H(29) C(32) H(30) 109.5 . . . no
H(29) C(32) H(31) 109.5 . . . no
H(30) C(32) H(31) 109.5 . . . no

loop_
_geom_bond_atom_site_label_1
_geom_bond_atom_site_label_2
_geom_bond_distance
_geom_bond_site_symmetry_1
_geom_bond_site_symmetry_2
_geom_bond_publ_flag
Sb(1) F(1) 1.827(8) . . yes
Sb(1) F(2) 1.741(8) . . yes
Sb(1) F(3) 1.862(8) . . yes
Sb(1) F(4) 1.842(7) . . yes
Sb(1) F(5) 1.839(9) . . yes
Sb(1) F(6) 1.825(8) . . yes
Ru(1) S(1) 2.386(2) . . yes
Ru(1) N(3) 2.075(8) . . yes
Ru(1) N(4) 1.943(8) . . yes
Ru(1) N(5) 2.079(7) . . yes
Ru(1) N(6) 2.073(6) . . yes
Ru(1) N(7) 2.102(6) . . yes
S(1) C(1) 1.719(10) . . yes
S(2) S(2) 1.986(10) . 2_656 yes
S(2) N(1) 0.68(1) . 2_656 yes
S(2) N(2) 1.07(1) . 2_656 yes
S(2) C(1) 1.44(1) . . yes
S(2) C(1) 1.66(1) . 2_656 yes
O(1) C(28) 1.19(1) . . yes
O(2) C(31) 1.33(2) . . yes
N(1) N(2) 1.38(2) . . yes
N(1) C(1) 1.62(2) . 2_656 yes
N(2) C(1) 1.49(2) . . yes
N(3) C(2) 1.36(1) . . yes
N(3) C(6) 1.36(1) . . yes
N(4) C(7) 1.37(1) . . yes
N(4) C(11) 1.32(2) . . yes
N(5) C(12) 1.40(1) . . yes
N(5) C(16) 1.32(1) . . yes
N(6) C(17) 1.35(1) . . yes
N(6) C(21) 1.360(9) . . yes
N(7) C(22) 1.349(9) . . yes
N(7) C(26) 1.355(10) . . yes
C(2) C(3) 1.38(2) . . yes
C(2) H(1) 0.950 . . no
C(3) C(4) 1.40(3) . . yes
C(3) H(2) 0.950 . . no
C(4) C(5) 1.31(3) . . yes
C(4) H(3) 0.950 . . no
C(5) C(6) 1.40(2) . . yes
C(5) H(4) 0.950 . . no
C(6) C(7) 1.44(2) . . yes
C(7) C(8) 1.39(2) . . yes
C(8) C(9) 1.23(3) . . yes
C(8) H(5) 0.950 . . no
C(9) C(10) 1.52(3) . . yes
C(9) H(6) 0.950 . . no
C(10) C(11) 1.44(2) . . yes
C(10) H(7) 0.950 . . no
C(11) C(12) 1.44(2) . . yes
C(12) C(13) 1.36(2) . . yes
C(13) C(14) 1.31(2) . . yes
C(13) H(8) 0.950 . . no
C(14) C(15) 1.39(2) . . yes
C(14) H(9) 0.950 . . no
C(15) C(16) 1.39(1) . . yes
C(15) H(10) 0.950 . . no
C(16) H(11) 0.950 . . no
C(17) C(18) 1.37(1) . . yes
C(17) H(12) 0.950 . . no
C(18) C(19) 1.39(1) . . yes
C(18) H(13) 0.950 . . no
C(19) C(20) 1.38(1) . . yes
C(19) H(14) 0.950 . . no
C(20) C(21) 1.39(1) . . yes
C(20) H(15) 0.950 . . no
C(21) C(22) 1.467(10) . . yes
C(22) C(23) 1.384(10) . . yes
C(23) C(24) 1.39(1) . . yes
C(23) H(16) 0.950 . . no
C(24) C(25) 1.35(1) . . yes
C(24) H(17) 0.950 . . no
C(25) C(26) 1.35(1) . . yes
C(25) H(18) 0.950 . . no
C(26) H(19) 0.950 . . no
C(27) C(28) 1.44(2) . . yes
C(27) H(20) 0.950 . . no
C(27) H(21) 0.950 . . no
C(27) H(22) 0.950 . . no
C(28) C(29) 1.50(2) . . yes
C(29) H(23) 0.950 . . no
C(29) H(24) 0.950 . . no
C(29) H(25) 0.950 . . no
C(30) C(31) 1.38(3) . . yes
C(30) H(26) 0.950 . . no
C(30) H(27) 0.950 . . no
C(30) H(28) 0.950 . . no
C(31) C(32) 1.39(2) . . yes
C(32) H(29) 0.950 . . no
C(32) H(30) 0.950 . . no
C(32) H(31) 0.950 . . no
